data_7060367
loop_
_publ_author_name
'Zhang, Jing-Yuan'
'Chang, Zhi-Han'
'Wang, Xiu-Li'
'Wang, Xiang'
'Lin, Hong-Yan'

_publ_section_title
;
 Different Anderson-type polyoxometalate-based metal--organic complexes
 exhibiting --OH group-directed structures and electrochemical sensing
 performance
;
_journal_issue 6
_journal_name_full 'New Journal of Chemistry'
_journal_page_first 3328
_journal_page_last 3334
_journal_paper_doi 10.1039/D0NJ05517D
_journal_volume 45
_journal_year 2021
_chemical_formula_moiety 'C20 H33 Co2 Cr Mo6 N12 O30'
_chemical_formula_sum 'C20 H33 Co2 Cr Mo6 N12 O30'
_chemical_formula_weight 1667.08
_space_group_crystal_system triclinic
_space_group_IT_number 2
_space_group_name_Hall '-P 1'
_space_group_name_H-M_alt 'P -1'
_atom_sites_solution_hydrogens mixed
_atom_sites_solution_primary dual
_audit_creation_date 2021-01-01
_audit_creation_method
;
Olex2 1.3
(compiled 2020.11.12 svn.r5f609507 for OlexSys, GUI svn.r6226)
;
_audit_update_record
;
2021-01-04 deposited with the CCDC.	2021-01-18 downloaded from the CCDC.
;
_cell_angle_alpha 96.4810(10)
_cell_angle_beta 97.4030(10)
_cell_angle_gamma 90.3600(10)
_cell_formula_units_Z 1
_cell_length_a 5.9810(4)
_cell_length_b 13.5851(9)
_cell_length_c 13.8198(10)
_cell_measurement_reflns_used 3616
_cell_measurement_temperature 296.15
_cell_measurement_theta_max 23
_cell_measurement_theta_min 3
_cell_volume 1106.17(13)
_computing_cell_refinement 'SAINT V8.18C (?, 2016)'
_computing_data_collection 'APEX3 Ver. 2016.5-0 (Bruker-AXS, 2016)'
_computing_data_reduction 'SAINT V8.18C (?, 2016)'
_computing_molecular_graphics 'Olex2 1.3 (Dolomanov et al., 2009)'
_computing_publication_material 'Olex2 1.3 (Dolomanov et al., 2009)'
_computing_structure_refinement 'SHELXL 2018/3 (Sheldrick, 2015)'
_computing_structure_solution 'SHELXT 2018/2 (Sheldrick, 2018)'
_diffrn_ambient_temperature 296.15
_diffrn_detector 'charge-coupled device (CCD) area detector'
_diffrn_detector_area_resol_mean 7.9
_diffrn_detector_type 'Bruker APEX II'
_diffrn_measured_fraction_theta_full 0.998
_diffrn_measured_fraction_theta_max 0.991
_diffrn_measurement_device 'three-circle diffractometer'
_diffrn_measurement_device_type 'Bruker APEX-II CCD'
_diffrn_measurement_method '\f and \w scans'
_diffrn_radiation_collimation 'focusing mirrors'
_diffrn_radiation_detector 'Bruker APEX II'
_diffrn_radiation_monochromator 'mirror optics'
_diffrn_radiation_probe x-ray
_diffrn_radiation_type 'Mo K\a'
_diffrn_radiation_wavelength 0.71073
_diffrn_radiation_xray_symbol K-L~3~
_diffrn_reflns_av_R_equivalents 0.0161
_diffrn_reflns_av_unetI/netI 0.0322
_diffrn_reflns_Laue_measured_fraction_full 0.998
_diffrn_reflns_Laue_measured_fraction_max 0.991
_diffrn_reflns_limit_h_max 7
_diffrn_reflns_limit_h_min -7
_diffrn_reflns_limit_k_max 17
_diffrn_reflns_limit_k_min -18
_diffrn_reflns_limit_l_max 9
_diffrn_reflns_limit_l_min -18
_diffrn_reflns_number 8107
_diffrn_reflns_point_group_measured_fraction_full 0.998
_diffrn_reflns_point_group_measured_fraction_max 0.991
_diffrn_reflns_theta_full 25.242
_diffrn_reflns_theta_max 28.275
_diffrn_reflns_theta_min 1.496
_diffrn_source 'microfocus sealed X-ray tube'
_diffrn_source_current 30.0
_diffrn_source_power 1.2
_diffrn_source_type 'Incoatec I\ms'
_diffrn_source_voltage 40.0
_diffrn_standards_number 0
_exptl_absorpt_coefficient_mu 2.718
_exptl_absorpt_correction_T_max 0.8759
_exptl_absorpt_correction_T_min 0.6420
_exptl_absorpt_correction_type multi-scan
_exptl_absorpt_process_details
;
SADABS-2016/2 (Krause et al., 2015) was used for absorption correction.
;
_exptl_crystal_colour green
_exptl_crystal_colour_primary green
_exptl_crystal_density_diffrn 2.503
_exptl_crystal_density_method 'not measured'
_exptl_crystal_description block
_exptl_crystal_F_000 807
_exptl_crystal_size_max 0.24
_exptl_crystal_size_mid 0.22
_exptl_crystal_size_min 0.2
_refine_diff_density_max 0.700
_refine_diff_density_min -0.613
_refine_diff_density_rms 0.110
_refine_ls_extinction_method none
_refine_ls_goodness_of_fit_ref 1.041
_refine_ls_hydrogen_treatment constr
_refine_ls_matrix_type full
_refine_ls_number_parameters 322
_refine_ls_number_reflns 5417
_refine_ls_number_restraints 0
_refine_ls_restrained_S_all 1.041
_refine_ls_R_factor_all 0.0344
_refine_ls_R_factor_gt 0.0264
_refine_ls_shift/su_max 0.001
_refine_ls_shift/su_mean 0.000
_refine_ls_structure_factor_coef Fsqd
_refine_ls_weighting_details 'w=1/[\s^2^(Fo^2^)+(0.0290P)^2^+0.3534P] where P=(Fo^2^+2Fc^2^)/3'
_refine_ls_weighting_scheme calc
_refine_ls_wR_factor_gt 0.0591
_refine_ls_wR_factor_ref 0.0620
_reflns_Friedel_coverage 0.000
_reflns_number_gt 4614
_reflns_number_total 5417
_reflns_threshold_expression 'I > 2\s(I)'
_cod_data_source_file d0nj05517d2.cif
_cod_data_source_block 1
_cod_depositor_comments 'Adding full bibliography for 7060367--7060370.cif.'
_cod_database_code 7060367
_shelx_shelxl_version_number 2018/3
_shelx_space_group_comment
;
The symmetry employed for this shelxl refinement is uniquely defined
by the following loop, which should always be used as a source of
symmetry information in preference to the above space-group names.
They are only intended as comments.
;
_shelx_estimated_absorpt_t_max 0.612
_shelx_estimated_absorpt_t_min 0.562
_olex2_refinement_description
;
1. Fixed Uiso
 At 1.2 times of:
  All C(H) groups, All C(H,H) groups, All N(H) groups
 At 1.5 times of:
  All O(H) groups, All O(H,H) groups
2. Others
 Fixed Sof: H8(0.5)
3.a Riding coordinates:
 O1W(H1WA,H1WB), O5(H5), O7(H7), O8(H8)
3.b Secondary CH2 refined with riding coordinates:
 C3(H3A,H3B), C5(H5B,H5C)
3.c Aromatic/amide H refined with riding coordinates:
 N2(H2), N4(H4), N5(H5A), N6(H6), C7(H7A), C8(H8A), C9(H9), C10(H10)
;
_olex2_submission_special_instructions 'No special instructions were received'

loop_
_space_group_symop_operation_xyz
'x, y, z'
'-x, -y, -z'

loop_
_atom_site_label
_atom_site_type_symbol
_atom_site_fract_x
_atom_site_fract_y
_atom_site_fract_z
_atom_site_U_iso_or_equiv
_atom_site_adp_type
_atom_site_occupancy
_atom_site_site_symmetry_order
_atom_site_calc_flag
_atom_site_refinement_flags_posn
_atom_site_refinement_flags_adp
_atom_site_refinement_flags_occupancy
_atom_site_disorder_assembly
_atom_site_disorder_group
Mo1 Mo 0.84184(4) 0.50519(2) 1.20613(2) 0.01314(6) Uani 1 1 d . . . . .
Mo2 Mo 0.80325(4) 0.70017(2) 1.08961(2) 0.01328(6) Uani 1 1 d . . . . .
Mo3 Mo 0.46044(4) 0.70128(2) 0.88188(2) 0.01497(6) Uani 1 1 d . . . . .
Co1 Co 0.67414(7) 0.77937(3) 0.66499(3) 0.01630(9) Uani 1 1 d . . . . .
Cr1 Cr 0.500000 0.500000 1.000000 0.01189(13) Uani 1 2 d S . P . .
O1 O 0.8040(4) 0.82916(16) 0.53849(15) 0.0222(5) Uani 1 1 d . . . . .
O1W O 0.9927(4) 0.71991(19) 0.68551(19) 0.0374(6) Uani 1 1 d . . . . .
H1WA H 1.016988 0.687182 0.732668 0.056 Uiso 1 1 d R U . . .
H1WB H 1.095478 0.765482 0.680308 0.056 Uiso 1 1 d R U . . .
O2 O 0.5326(4) 0.70740(17) 0.76514(16) 0.0253(5) Uani 1 1 d . . . . .
O3 O 0.7579(3) 0.70895(15) 0.95127(15) 0.0166(4) Uani 1 1 d . . . . .
O4 O 0.1713(3) 0.63510(15) 0.84739(15) 0.0167(4) Uani 1 1 d . . . . .
O5 O 0.5141(3) 0.53424(14) 0.86612(14) 0.0134(4) Uani 1 1 d . . . . .
H5 H 0.624000 0.513746 0.838265 0.020 Uiso 1 1 d R U . . .
O6 O 0.7459(3) 0.63955(15) 1.20685(15) 0.0178(4) Uani 1 1 d . . . . .
O7 O 0.5555(3) 0.35659(14) 0.97261(14) 0.0126(4) Uani 1 1 d . . . . .
H7 H 0.663975 0.340976 0.941723 0.019 Uiso 1 1 d R U . . .
O8 O 0.8157(3) 0.53835(15) 1.05126(15) 0.0147(4) Uani 1 1 d . . . . .
H8 H 0.909411 0.514593 1.014018 0.022 Uiso 0.5 1 d R U P A -1
O9 O 1.1290(3) 0.51876(17) 1.22088(16) 0.0220(5) Uani 1 1 d . . . . .
O10 O 0.5877(4) 1.11601(16) 0.34911(17) 0.0261(5) Uani 1 1 d . . . . .
O11 O 0.6978(4) 0.81092(16) 1.13377(16) 0.0227(5) Uani 1 1 d . . . . .
O12 O 0.7785(4) 0.48892(16) 1.32131(16) 0.0228(5) Uani 1 1 d . . . . .
O13 O 1.0903(3) 0.71599(16) 1.11254(16) 0.0217(5) Uani 1 1 d . . . . .
O15 O 0.3585(4) 0.81532(16) 0.91564(18) 0.0279(5) Uani 1 1 d . . . . .
N1 N 0.5239(4) 0.68149(19) 0.54923(19) 0.0201(5) Uani 1 1 d . . . . .
N2 N 0.6999(4) 0.96416(19) 0.2917(2) 0.0221(6) Uani 1 1 d . . . . .
H2 H 0.678111 0.915271 0.246041 0.026 Uiso 1 1 calc R U . . .
N3 N 0.2152(4) 1.10433(19) 0.22325(19) 0.0209(6) Uani 1 1 d . . . . .
N4 N 0.0319(5) 1.0772(2) 0.1588(2) 0.0238(6) Uani 1 1 d . . . . .
H4 H -0.081770 1.114404 0.146935 0.029 Uiso 1 1 calc R U . . .
N5 N 0.8150(4) 0.78446(19) 0.37595(19) 0.0198(5) Uani 1 1 d . . . . .
H5A H 0.764234 0.744405 0.325054 0.024 Uiso 1 1 calc R U . . .
N6 N 0.3581(5) 0.6119(2) 0.53458(19) 0.0247(6) Uani 1 1 d . . . . .
H6 H 0.302673 0.586315 0.580678 0.030 Uiso 1 1 calc R U . . .
C1 C 0.5577(5) 1.0380(2) 0.2905(2) 0.0195(6) Uani 1 1 d . . . . .
C2 C 0.7357(5) 0.7767(2) 0.4596(2) 0.0172(6) Uani 1 1 d . . . . .
C3 C 0.9868(5) 0.8591(2) 0.3669(2) 0.0192(6) Uani 1 1 d . . . . .
H3A H 1.050128 0.841855 0.306172 0.023 Uiso 1 1 calc R U . . .
H3B H 1.107688 0.858606 0.420851 0.023 Uiso 1 1 calc R U . . .
C4 C 0.3491(5) 1.0266(2) 0.2196(2) 0.0198(6) Uani 1 1 d . . . . .
C5 C 0.8922(5) 0.9624(2) 0.3675(2) 0.0232(7) Uani 1 1 d . . . . .
H5B H 0.846057 0.983411 0.431277 0.028 Uiso 1 1 calc R U . . .
H5C H 1.008295 1.008460 0.356282 0.028 Uiso 1 1 calc R U . . .
C6 C 0.5595(5) 0.7005(2) 0.4602(2) 0.0182(6) Uani 1 1 d . . . . .
C7 C 0.4155(6) 0.6435(3) 0.3868(2) 0.0266(7) Uani 1 1 d . . . . .
H7A H 0.406531 0.643524 0.319070 0.032 Uiso 1 1 calc R U . . .
C8 C 0.2511(6) 0.9483(2) 0.1524(3) 0.0262(7) Uani 1 1 d . . . . .
H8A H 0.310128 0.886243 0.136754 0.031 Uiso 1 1 calc R U . . .
C9 C 0.2908(6) 0.5877(3) 0.4379(3) 0.0302(8) Uani 1 1 d . . . . .
H9 H 0.178993 0.541218 0.410550 0.036 Uiso 1 1 calc R U . . .
C10 C 0.0484(6) 0.9842(2) 0.1151(3) 0.0271(7) Uani 1 1 d . . . . .
H10 H -0.058666 0.950466 0.068019 0.033 Uiso 1 1 calc R U . . .

loop_
_atom_site_aniso_label
_atom_site_aniso_U_11
_atom_site_aniso_U_22
_atom_site_aniso_U_33
_atom_site_aniso_U_23
_atom_site_aniso_U_13
_atom_site_aniso_U_12
Mo1 0.01087(12) 0.01644(13) 0.01199(12) 0.00124(9) 0.00142(9) -0.00061(9)
Mo2 0.01164(12) 0.01211(12) 0.01559(13) -0.00180(9) 0.00299(9) -0.00179(9)
Mo3 0.01907(13) 0.01208(12) 0.01391(13) 0.00288(9) 0.00158(10) -0.00058(9)
Co1 0.0205(2) 0.0150(2) 0.0132(2) 0.00127(16) 0.00215(16) -0.00056(16)
Cr1 0.0096(3) 0.0116(3) 0.0150(3) 0.0030(2) 0.0021(2) -0.0006(2)
O1 0.0279(12) 0.0230(12) 0.0151(11) -0.0001(9) 0.0029(9) -0.0074(9)
O1W 0.0340(14) 0.0389(15) 0.0387(15) 0.0100(12) -0.0028(12) 0.0135(12)
O2 0.0358(13) 0.0245(12) 0.0165(11) 0.0063(9) 0.0037(10) -0.0092(10)
O3 0.0146(10) 0.0179(10) 0.0182(10) 0.0029(8) 0.0045(8) -0.0039(8)
O4 0.0153(10) 0.0154(10) 0.0188(11) 0.0019(8) -0.0005(8) 0.0022(8)
O5 0.0105(9) 0.0144(10) 0.0157(10) 0.0004(8) 0.0038(8) 0.0000(7)
O6 0.0187(10) 0.0157(10) 0.0199(11) 0.0022(9) 0.0056(9) 0.0017(8)
O7 0.0115(9) 0.0118(10) 0.0150(10) 0.0011(8) 0.0040(8) -0.0008(7)
O8 0.0100(9) 0.0167(10) 0.0168(10) 0.0017(8) 0.0003(8) 0.0004(8)
O9 0.0130(10) 0.0293(12) 0.0223(12) -0.0013(10) 0.0010(9) -0.0005(9)
O10 0.0293(13) 0.0194(11) 0.0257(12) -0.0058(10) -0.0045(10) 0.0033(9)
O11 0.0245(12) 0.0170(11) 0.0258(12) -0.0039(9) 0.0055(9) 0.0001(9)
O12 0.0273(12) 0.0247(12) 0.0181(11) 0.0049(9) 0.0070(9) -0.0002(9)
O13 0.0164(11) 0.0227(12) 0.0251(12) -0.0014(9) 0.0036(9) -0.0029(9)
O15 0.0289(13) 0.0151(11) 0.0370(14) -0.0004(10) -0.0027(11) 0.0020(9)
N1 0.0267(14) 0.0165(13) 0.0174(13) 0.0014(10) 0.0050(11) -0.0047(10)
N2 0.0261(14) 0.0157(13) 0.0223(14) -0.0040(11) 0.0004(11) 0.0021(11)
N3 0.0219(13) 0.0198(13) 0.0197(13) -0.0002(11) 0.0001(11) -0.0012(11)
N4 0.0210(14) 0.0250(14) 0.0236(14) 0.0024(12) -0.0031(11) 0.0015(11)
N5 0.0270(14) 0.0182(13) 0.0146(12) 0.0018(10) 0.0048(11) -0.0048(11)
N6 0.0306(15) 0.0252(15) 0.0194(14) 0.0025(11) 0.0084(12) -0.0112(12)
C1 0.0238(16) 0.0156(15) 0.0194(15) 0.0015(12) 0.0042(12) -0.0003(12)
C2 0.0222(15) 0.0127(14) 0.0168(15) 0.0040(11) 0.0006(12) -0.0006(11)
C3 0.0174(14) 0.0197(15) 0.0216(16) 0.0048(13) 0.0047(12) -0.0014(12)
C4 0.0229(16) 0.0177(15) 0.0196(15) 0.0023(12) 0.0051(12) 0.0011(12)
C5 0.0221(16) 0.0206(16) 0.0263(17) 0.0025(13) 0.0012(13) -0.0028(13)
C6 0.0225(15) 0.0188(15) 0.0131(14) 0.0007(12) 0.0035(12) -0.0031(12)
C7 0.0300(18) 0.0313(19) 0.0175(16) 0.0011(14) 0.0020(13) -0.0115(15)
C8 0.0282(18) 0.0179(16) 0.0308(19) -0.0027(14) 0.0027(14) -0.0003(13)
C9 0.0318(19) 0.0321(19) 0.0256(18) -0.0012(15) 0.0040(15) -0.0135(15)
C10 0.0301(18) 0.0239(17) 0.0250(17) -0.0012(14) -0.0016(14) -0.0078(14)

loop_
_atom_type_symbol
_atom_type_description
_atom_type_scat_dispersion_real
_atom_type_scat_dispersion_imag
_atom_type_scat_source
C C 0.0033 0.0016 'International Tables Vol C Tables 4.2.6.8 and 6.1.1.4'
H H 0.0000 0.0000 'International Tables Vol C Tables 4.2.6.8 and 6.1.1.4'
Co Co 0.3494 0.9721 'International Tables Vol C Tables 4.2.6.8 and 6.1.1.4'
Cr Cr 0.3209 0.6236 'International Tables Vol C Tables 4.2.6.8 and 6.1.1.4'
Mo Mo -1.6832 0.6857 'International Tables Vol C Tables 4.2.6.8 and 6.1.1.4'
N N 0.0061 0.0033 'International Tables Vol C Tables 4.2.6.8 and 6.1.1.4'
O O 0.0106 0.0060 'International Tables Vol C Tables 4.2.6.8 and 6.1.1.4'

loop_
_geom_angle_atom_site_label_1
_geom_angle_atom_site_label_2
_geom_angle_atom_site_label_3
_geom_angle
_geom_angle_site_symmetry_1
_geom_angle_site_symmetry_3
_geom_angle_publ_flag
O4 Mo1 O5 71.26(8) 2_667 2_667 ?
O4 Mo1 O8 86.38(8) 2_667 . ?
O6 Mo1 O4 152.89(9) . 2_667 ?
O6 Mo1 O5 84.82(8) . 2_667 ?
O6 Mo1 O8 73.96(8) . . ?
O8 Mo1 O5 72.09(7) . 2_667 ?
O9 Mo1 O4 96.70(9) . 2_667 ?
O9 Mo1 O5 160.03(9) . 2_667 ?
O9 Mo1 O6 102.26(10) . . ?
O9 Mo1 O8 91.73(9) . . ?
O9 Mo1 O12 104.46(10) . . ?
O12 Mo1 O4 97.26(10) . 2_667 ?
O12 Mo1 O5 93.08(9) . 2_667 ?
O12 Mo1 O6 96.56(10) . . ?
O12 Mo1 O8 162.80(9) . . ?
O3 Mo2 O6 152.36(9) . . ?
O3 Mo2 O7 71.16(8) . 2_667 ?
O3 Mo2 O8 86.48(8) . . ?
O6 Mo2 O7 84.47(8) . 2_667 ?
O6 Mo2 O8 73.44(8) . . ?
O8 Mo2 O7 72.05(7) . 2_667 ?
O11 Mo2 O3 101.08(10) . . ?
O11 Mo2 O6 91.60(10) . . ?
O11 Mo2 O7 90.24(9) . 2_667 ?
O11 Mo2 O8 157.53(9) . . ?
O13 Mo2 O3 100.04(10) . . ?
O13 Mo2 O6 100.22(10) . . ?
O13 Mo2 O7 163.83(9) . 2_667 ?
O13 Mo2 O8 94.31(9) . . ?
O13 Mo2 O11 104.98(10) . . ?
O2 Mo3 O3 97.74(10) . . ?
O2 Mo3 O4 99.35(10) . . ?
O2 Mo3 O5 90.36(9) . . ?
O2 Mo3 O7 158.82(9) . 2_667 ?
O3 Mo3 O4 150.54(9) . . ?
O3 Mo3 O5 84.60(8) . . ?
O3 Mo3 O7 72.40(8) . 2_667 ?
O4 Mo3 O5 71.50(8) . . ?
O4 Mo3 O7 83.26(8) . 2_667 ?
O7 Mo3 O5 70.40(7) 2_667 . ?
O15 Mo3 O2 105.01(11) . . ?
O15 Mo3 O3 102.39(10) . . ?
O15 Mo3 O4 96.13(10) . . ?
O15 Mo3 O5 161.88(10) . . ?
O15 Mo3 O7 95.53(10) . 2_667 ?
O1W Co1 O1 81.67(10) . . ?
O1W Co1 O10 161.12(10) . 2_676 ?
O1W Co1 N3 88.77(10) . 2_676 ?
O2 Co1 O1 168.45(8) . . ?
O2 Co1 O1W 97.79(10) . . ?
O2 Co1 O10 94.24(10) . 2_676 ?
O2 Co1 N1 92.03(10) . . ?
O2 Co1 N3 89.75(9) . 2_676 ?
O10 Co1 O1 89.40(9) 2_676 . ?
N1 Co1 O1 76.78(9) . . ?
N1 Co1 O1W 100.19(10) . . ?
N1 Co1 O10 93.84(10) . 2_676 ?
N1 Co1 N3 170.54(10) . 2_676 ?
N3 Co1 O1 101.76(9) 2_676 . ?
N3 Co1 O10 76.75(9) 2_676 2_676 ?
O5 Cr1 O5 180.0 . 2_667 ?
O5 Cr1 O7 82.91(8) 2_667 . ?
O5 Cr1 O7 97.09(8) 2_667 2_667 ?
O5 Cr1 O7 97.09(8) . . ?
O5 Cr1 O7 82.91(8) . 2_667 ?
O5 Cr1 O8 95.91(8) . . ?
O5 Cr1 O8 84.09(8) . 2_667 ?
O5 Cr1 O8 95.91(8) 2_667 2_667 ?
O5 Cr1 O8 84.09(8) 2_667 . ?
O7 Cr1 O7 180.0 2_667 . ?
O8 Cr1 O7 84.20(8) 2_667 . ?
O8 Cr1 O7 95.79(8) . . ?
O8 Cr1 O7 95.80(8) 2_667 2_667 ?
O8 Cr1 O7 84.21(8) . 2_667 ?
O8 Cr1 O8 180.0 . 2_667 ?
C2 O1 Co1 113.16(18) . . ?
Co1 O1W H1WA 115.4 . . ?
Co1 O1W H1WB 109.6 . . ?
H1WA O1W H1WB 116.9 . . ?
Mo3 O2 Co1 151.63(13) . . ?
Mo3 O3 Mo2 120.02(10) . . ?
Mo3 O4 Mo1 119.08(10) . 2_667 ?
Mo1 O5 Mo3 94.80(7) 2_667 . ?
Mo1 O5 H5 119.8 2_667 . ?
Mo3 O5 H5 116.9 . . ?
Cr1 O5 Mo1 101.23(8) . 2_667 ?
Cr1 O5 Mo3 102.96(8) . . ?
Cr1 O5 H5 117.4 . . ?
Mo1 O6 Mo2 113.51(10) . . ?
Mo2 O7 H7 120.1 2_667 . ?
Mo3 O7 Mo2 93.16(7) 2_667 2_667 ?
Mo3 O7 H7 119.0 2_667 . ?
Cr1 O7 Mo2 100.12(8) . 2_667 ?
Cr1 O7 Mo3 103.71(8) . 2_667 ?
Cr1 O7 H7 116.7 . . ?
Mo1 O8 H8 120.5 . . ?
Mo2 O8 Mo1 94.26(8) . . ?
Mo2 O8 H8 119.7 . . ?
Cr1 O8 Mo1 102.60(8) . . ?
Cr1 O8 Mo2 103.62(8) . . ?
Cr1 O8 H8 113.1 . . ?
C1 O10 Co1 115.2(2) . 2_676 ?
N6 N1 Co1 136.9(2) . . ?
C6 N1 Co1 115.9(2) . . ?
C6 N1 N6 105.6(2) . . ?
C1 N2 H2 118.8 . . ?
C1 N2 C5 122.4(3) . . ?
C5 N2 H2 118.8 . . ?
N4 N3 Co1 139.3(2) . 2_676 ?
C4 N3 Co1 114.8(2) . 2_676 ?
C4 N3 N4 105.3(3) . . ?
N3 N4 H4 124.3 . . ?
N3 N4 C10 111.5(3) . . ?
C10 N4 H4 124.3 . . ?
C2 N5 H5A 118.9 . . ?
C2 N5 C3 122.2(3) . . ?
C3 N5 H5A 118.9 . . ?
N1 N6 H6 124.6 . . ?
N1 N6 C9 110.8(3) . . ?
C9 N6 H6 124.6 . . ?
O10 C1 N2 122.9(3) . . ?
O10 C1 C4 118.6(3) . . ?
N2 C1 C4 118.4(3) . . ?
O1 C2 N5 123.8(3) . . ?
O1 C2 C6 118.4(3) . . ?
N5 C2 C6 117.8(3) . . ?
N5 C3 H3A 109.1 . . ?
N5 C3 H3B 109.1 . . ?
N5 C3 C5 112.3(2) . . ?
H3A C3 H3B 107.9 . . ?
C5 C3 H3A 109.1 . . ?
C5 C3 H3B 109.1 . . ?
N3 C4 C1 114.6(3) . . ?
N3 C4 C8 111.3(3) . . ?
C8 C4 C1 134.0(3) . . ?
N2 C5 C3 110.6(3) . . ?
N2 C5 H5B 109.5 . . ?
N2 C5 H5C 109.5 . . ?
C3 C5 H5B 109.5 . . ?
C3 C5 H5C 109.5 . . ?
H5B C5 H5C 108.1 . . ?
N1 C6 C2 114.4(3) . . ?
N1 C6 C7 111.5(3) . . ?
C7 C6 C2 134.1(3) . . ?
C6 C7 H7A 128.1 . . ?
C9 C7 C6 103.9(3) . . ?
C9 C7 H7A 128.1 . . ?
C4 C8 H8A 127.9 . . ?
C10 C8 C4 104.2(3) . . ?
C10 C8 H8A 127.9 . . ?
N6 C9 C7 108.2(3) . . ?
N6 C9 H9 125.9 . . ?
C7 C9 H9 125.9 . . ?
N4 C10 C8 107.7(3) . . ?
N4 C10 H10 126.1 . . ?
C8 C10 H10 126.1 . . ?

loop_
_geom_bond_atom_site_label_1
_geom_bond_atom_site_label_2
_geom_bond_distance
_geom_bond_site_symmetry_2
_geom_bond_publ_flag
Mo1 O4 1.962(2) 2_667 ?
Mo1 O5 2.2657(19) 2_667 ?
Mo1 O6 1.916(2) . ?
Mo1 O8 2.223(2) . ?
Mo1 O9 1.709(2) . ?
Mo1 O12 1.720(2) . ?
Mo2 O3 1.913(2) . ?
Mo2 O6 1.965(2) . ?
Mo2 O7 2.3004(19) 2_667 ?
Mo2 O8 2.206(2) . ?
Mo2 O11 1.714(2) . ?
Mo2 O13 1.713(2) . ?
Mo3 O2 1.734(2) . ?
Mo3 O3 1.905(2) . ?
Mo3 O4 1.923(2) . ?
Mo3 O5 2.2839(19) . ?
Mo3 O7 2.2530(19) 2_667 ?
Mo3 O15 1.706(2) . ?
Co1 O1 2.174(2) . ?
Co1 O1W 2.073(2) . ?
Co1 O2 2.046(2) . ?
Co1 O10 2.127(2) 2_676 ?
Co1 N1 2.066(3) . ?
Co1 N3 2.120(3) 2_676 ?
Cr1 O5 1.970(2) . ?
Cr1 O5 1.970(2) 2_667 ?
Cr1 O7 1.9807(19) . ?
Cr1 O7 1.9807(19) 2_667 ?
Cr1 O8 1.9742(19) 2_667 ?
Cr1 O8 1.9742(19) . ?
O1 C2 1.252(3) . ?
O1W H1WA 0.8279 . ?
O1W H1WB 0.8847 . ?
O5 H5 0.8372 . ?
O7 H7 0.8372 . ?
O8 H8 0.8501 . ?
O10 C1 1.256(3) . ?
N1 N6 1.346(3) . ?
N1 C6 1.328(4) . ?
N2 H2 0.8600 . ?
N2 C1 1.319(4) . ?
N2 C5 1.455(4) . ?
N3 N4 1.341(4) . ?
N3 C4 1.330(4) . ?
N4 H4 0.8600 . ?
N4 C10 1.347(4) . ?
N5 H5A 0.8600 . ?
N5 C2 1.320(4) . ?
N5 C3 1.465(4) . ?
N6 H6 0.8600 . ?
N6 C9 1.348(4) . ?
C1 C4 1.480(4) . ?
C2 C6 1.474(4) . ?
C3 H3A 0.9700 . ?
C3 H3B 0.9700 . ?
C3 C5 1.517(4) . ?
C4 C8 1.402(4) . ?
C5 H5B 0.9700 . ?
C5 H5C 0.9700 . ?
C6 C7 1.400(4) . ?
C7 H7A 0.9300 . ?
C7 C9 1.371(4) . ?
C8 H8A 0.9300 . ?
C8 C10 1.370(5) . ?
C9 H9 0.9300 . ?
C10 H10 0.9300 . ?

loop_
_geom_torsion_atom_site_label_1
_geom_torsion_atom_site_label_2
_geom_torsion_atom_site_label_3
_geom_torsion_atom_site_label_4
_geom_torsion
_geom_torsion_site_symmetry_1
_geom_torsion_site_symmetry_2
_geom_torsion_site_symmetry_3
_geom_torsion_site_symmetry_4
_geom_torsion_publ_flag
Co1 O1 C2 N5 -170.6(2) . . . . ?
Co1 O1 C2 C6 8.3(3) . . . . ?
Co1 O10 C1 N2 -177.6(2) 2_676 . . . ?
Co1 O10 C1 C4 -0.2(4) 2_676 . . . ?
Co1 N1 N6 C9 164.1(3) . . . . ?
Co1 N1 C6 C2 11.4(3) . . . . ?
Co1 N1 C6 C7 -167.7(2) . . . . ?
Co1 N3 N4 C10 -170.0(3) 2_676 . . . ?
Co1 N3 C4 C1 -3.4(3) 2_676 . . . ?
Co1 N3 C4 C8 172.6(2) 2_676 . . . ?
O1 C2 C6 N1 -13.4(4) . . . . ?
O1 C2 C6 C7 165.4(3) . . . . ?
O3 Mo3 O2 Co1 -62.3(3) . . . . ?
O4 Mo3 O2 Co1 141.8(3) . . . . ?
O5 Mo3 O2 Co1 -146.9(3) . . . . ?
O7 Mo3 O2 Co1 -122.7(3) 2_667 . . . ?
O10 C1 C4 N3 2.4(4) . . . . ?
O10 C1 C4 C8 -172.4(3) . . . . ?
O15 Mo3 O2 Co1 42.8(3) . . . . ?
N1 N6 C9 C7 -0.3(4) . . . . ?
N1 C6 C7 C9 -0.5(4) . . . . ?
N2 C1 C4 N3 180.0(3) . . . . ?
N2 C1 C4 C8 5.2(5) . . . . ?
N3 N4 C10 C8 0.1(4) . . . . ?
N3 C4 C8 C10 0.3(4) . . . . ?
N4 N3 C4 C1 -176.2(3) . . . . ?
N4 N3 C4 C8 -0.2(4) . . . . ?
N5 C2 C6 N1 165.5(3) . . . . ?
N5 C2 C6 C7 -15.7(5) . . . . ?
N5 C3 C5 N2 -54.8(3) . . . . ?
N6 N1 C6 C2 179.4(3) . . . . ?
N6 N1 C6 C7 0.3(4) . . . . ?
C1 N2 C5 C3 164.6(3) . . . . ?
C1 C4 C8 C10 175.2(3) . . . . ?
C2 N5 C3 C5 -73.7(4) . . . . ?
C2 C6 C7 C9 -179.3(3) . . . . ?
C3 N5 C2 O1 -2.5(5) . . . . ?
C3 N5 C2 C6 178.7(3) . . . . ?
C4 N3 N4 C10 0.1(4) . . . . ?
C4 C8 C10 N4 -0.3(4) . . . . ?
C5 N2 C1 O10 6.4(5) . . . . ?
C5 N2 C1 C4 -171.0(3) . . . . ?
C6 N1 N6 C9 0.0(4) . . . . ?
C6 C7 C9 N6 0.4(4) . . . . ?
